data_4065184
loop_
_publ_author_name
'Vicente, Jos\'e'
'Abad, Jos\'e Antonio'
'L\'opez-Nicol\'as, Rosa-Mar\'ia'
'Jones, Peter G.'

_publ_section_title
;
 Palladated Oligophenylene Thioethers: Synthesis and Reactivity toward
 Isocyanides, Carbon Monoxide, and Alkynes
;
_journal_issue 18
_journal_name_full Organometallics
_journal_page_first 4983
_journal_paper_doi 10.1021/om200607h
_journal_volume 30
_journal_year 2011
_chemical_formula_sum 'C94.5 H81 Cl3 I2 P4 Pd2 S2'
_chemical_formula_weight 1977.54
_chemical_name_systematic
;

 ?

;
_space_group_IT_number 2
_symmetry_cell_setting triclinic
_symmetry_space_group_name_Hall '-P 1'
_symmetry_space_group_name_H-M 'P -1'
_atom_sites_solution_hydrogens geom
_atom_sites_solution_primary direct
_atom_sites_solution_secondary difmap
_audit_creation_method SHELXL-97
_cell_angle_alpha 69.526(5)
_cell_angle_beta 88.976(5)
_cell_angle_gamma 82.322(5)
_cell_formula_units_Z 2
_cell_length_a 14.505(2)
_cell_length_b 17.404(3)
_cell_length_c 18.296(3)
_cell_measurement_reflns_used 9336
_cell_measurement_temperature 133(2)
_cell_measurement_theta_max 30.42
_cell_measurement_theta_min 2.34
_cell_volume 4286.1(12)
_computing_cell_refinement 'Bruker SAINT'
_computing_data_collection 'Bruker SMART'
_computing_data_reduction 'Bruker SAINT'
_computing_molecular_graphics 'Siemens XP'
_computing_publication_material SHELXL-97
_computing_structure_refinement 'SHELXL-97 (Sheldrick, 1997)'
_computing_structure_solution 'SHELXS-97 (Sheldrick, 1990)'
_diffrn_ambient_temperature 133(2)
_diffrn_detector_area_resol_mean 8.192
_diffrn_measured_fraction_theta_full 0.994
_diffrn_measured_fraction_theta_max 0.994
_diffrn_measurement_device_type 'Bruker SMART 1000 CCD'
_diffrn_measurement_method '\w- & \f-scan'
_diffrn_radiation_monochromator graphite
_diffrn_radiation_source 'fine-focus sealed tube'
_diffrn_radiation_type MoK\a
_diffrn_radiation_wavelength 0.71073
_diffrn_reflns_av_R_equivalents 0.0797
_diffrn_reflns_av_sigmaI/netI 0.0986
_diffrn_reflns_limit_h_max 19
_diffrn_reflns_limit_h_min -19
_diffrn_reflns_limit_k_max 23
_diffrn_reflns_limit_k_min -23
_diffrn_reflns_limit_l_max 24
_diffrn_reflns_limit_l_min -24
_diffrn_reflns_number 78661
_diffrn_reflns_theta_full 28.25
_diffrn_reflns_theta_max 28.28
_diffrn_reflns_theta_min 1.19
_exptl_absorpt_coefficient_mu 1.402
_exptl_absorpt_correction_T_max 0.8961
_exptl_absorpt_correction_T_min 0.7400
_exptl_absorpt_correction_type multi-scan
_exptl_absorpt_process_details SADABS
_exptl_crystal_colour yellow
_exptl_crystal_density_diffrn 1.532
_exptl_crystal_density_method 'not measured'
_exptl_crystal_description tablet
_exptl_crystal_F_000 1978
_exptl_crystal_size_max 0.18
_exptl_crystal_size_mid 0.11
_exptl_crystal_size_min 0.08
_refine_diff_density_max 1.769
_refine_diff_density_min -1.497
_refine_diff_density_rms 0.167
_refine_ls_extinction_method none
_refine_ls_goodness_of_fit_ref 1.065
_refine_ls_hydrogen_treatment 'rigid methyls, others riding'
_refine_ls_matrix_type full
_refine_ls_number_parameters 997
_refine_ls_number_reflns 21156
_refine_ls_number_restraints 365
_refine_ls_restrained_S_all 1.065
_refine_ls_R_factor_all 0.1152
_refine_ls_R_factor_gt 0.0643
_refine_ls_shift/su_max 0.037
_refine_ls_shift/su_mean 0.000
_refine_ls_structure_factor_coef Fsqd
_refine_ls_weighting_details 'calc w=1/[\s^2^(Fo^2^)+(0.0586P)^2^+13.9854P] where P=(Fo^2^+2Fc^2^)/3'
_refine_ls_weighting_scheme calc
_refine_ls_wR_factor_gt 0.1336
_refine_ls_wR_factor_ref 0.1503
_reflns_number_gt 13352
_reflns_number_total 21156
_reflns_threshold_expression >2sigma(I)
_cod_data_source_file om200607h_si_001.cif
_cod_data_source_block thring
_cod_depositor_comments 'Adding full bibliography for 4065180--4065189.cif.'
_cod_original_cell_volume 4286.2(12)
_cod_original_formula_sum 'C94.50 H81 Cl3 I2 P4 Pd2 S2'
_cod_database_code 4065184

loop_
_symmetry_equiv_pos_as_xyz
'x, y, z'
'-x, -y, -z'

loop_
_atom_site_label
_atom_site_type_symbol
_atom_site_fract_x
_atom_site_fract_y
_atom_site_fract_z
_atom_site_U_iso_or_equiv
_atom_site_adp_type
_atom_site_occupancy
_atom_site_symmetry_multiplicity
_atom_site_calc_flag
_atom_site_refinement_flags
_atom_site_disorder_assembly
_atom_site_disorder_group
Pd1 Pd 0.13823(3) 0.38115(3) 0.36902(2) 0.01475(10) Uani 1 1 d . . .
Pd2 Pd 0.26633(3) 0.04318(3) 0.14804(3) 0.01669(11) Uani 1 1 d . . .
I1 I -0.03291(3) 0.36654(3) 0.42564(2) 0.02898(12) Uani 1 1 d . . .
I2 I 0.10535(3) -0.02139(3) 0.17919(3) 0.02934(12) Uani 1 1 d . . .
P1 P 0.08647(10) 0.48958(9) 0.25389(8) 0.0149(3) Uani 1 1 d . . .
P2 P 0.21090(10) 0.27859(9) 0.47955(9) 0.0168(3) Uani 1 1 d . . .
P3 P 0.20231(11) 0.14729(10) 0.03168(9) 0.0184(3) Uani 1 1 d . . .
P4 P 0.33989(11) -0.07022(10) 0.24862(9) 0.0195(3) Uani 1 1 d . . .
S1 S 0.55271(11) 0.46301(10) 0.23367(11) 0.0291(4) Uani 1 1 d . . .
S2 S 0.63580(12) 0.24154(12) 0.07751(10) 0.0318(4) Uani 1 1 d . . .
C11 C 0.6131(4) 0.3685(4) 0.2284(4) 0.0223(13) Uani 1 1 d DU . .
C12 C 0.6019(4) 0.3481(4) 0.1605(4) 0.0232(13) Uani 1 1 d DU . .
C13 C 0.6488(4) 0.2721(4) 0.1598(4) 0.0237(13) Uani 1 1 d DU . .
C14 C 0.7049(4) 0.2193(4) 0.2233(4) 0.0293(15) Uani 1 1 d DU . .
C15 C 0.7148(4) 0.2430(4) 0.2875(4) 0.0293(14) Uani 1 1 d DU . .
H15 H 0.7527 0.2067 0.3308 0.035 Uiso 1 1 calc R . .
C16 C 0.6713(4) 0.3176(4) 0.2908(4) 0.0263(14) Uani 1 1 d DU . .
C17 C 0.5408(5) 0.4074(5) 0.0923(4) 0.0331(16) Uani 1 1 d U . .
H17A H 0.5507 0.3902 0.0469 0.040 Uiso 1 1 calc R . .
H17B H 0.5570 0.4635 0.0795 0.040 Uiso 1 1 calc R . .
H17C H 0.4753 0.4070 0.1064 0.040 Uiso 1 1 calc R . .
C18 C 0.7548(5) 0.1370(4) 0.2242(5) 0.0377(17) Uani 1 1 d U . .
H18A H 0.8031 0.1464 0.1851 0.045 Uiso 1 1 calc R . .
H18B H 0.7101 0.1053 0.2122 0.045 Uiso 1 1 calc R . .
H18C H 0.7836 0.1060 0.2760 0.045 Uiso 1 1 calc R . .
C19 C 0.6895(6) 0.3419(5) 0.3599(4) 0.0418(19) Uani 1 1 d U . .
H19A H 0.7203 0.2936 0.4021 0.050 Uiso 1 1 calc R . .
H19B H 0.6304 0.3623 0.3779 0.050 Uiso 1 1 calc R . .
H19C H 0.7298 0.3855 0.3447 0.050 Uiso 1 1 calc R . .
C21 C 0.4455(4) 0.4317(4) 0.2750(3) 0.0201(12) Uani 1 1 d DU . .
C22 C 0.4027(4) 0.3712(4) 0.2593(3) 0.0223(13) Uani 1 1 d DU . .
H22 H 0.4335 0.3410 0.2295 0.027 Uiso 1 1 calc R . .
C23 C 0.3140(4) 0.3557(3) 0.2881(3) 0.0182(12) Uani 1 1 d DU . .
H23 H 0.2856 0.3141 0.2781 0.022 Uiso 1 1 calc R . .
C24 C 0.2668(4) 0.3999(3) 0.3309(3) 0.0138(11) Uani 1 1 d DU . .
C25 C 0.3136(4) 0.4571(4) 0.3484(3) 0.0200(12) Uani 1 1 d DU . .
H25 H 0.2840 0.4865 0.3794 0.024 Uiso 1 1 calc R . .
C26 C 0.4014(4) 0.4720(4) 0.3217(3) 0.0183(12) Uani 1 1 d DU . .
H26 H 0.4318 0.5102 0.3355 0.022 Uiso 1 1 calc R . .
C31 C 0.5424(4) 0.1805(4) 0.1047(3) 0.0207(13) Uani 1 1 d DU . .
C32 C 0.5204(4) 0.1395(4) 0.0553(4) 0.0240(13) Uani 1 1 d DU . .
H32 H 0.5579 0.1412 0.0118 0.029 Uiso 1 1 calc R . .
C33 C 0.4447(4) 0.0967(3) 0.0692(3) 0.0202(12) Uani 1 1 d DU . .
H33 H 0.4318 0.0685 0.0352 0.024 Uiso 1 1 calc R . .
C34 C 0.3869(4) 0.0933(4) 0.1309(3) 0.0198(12) Uani 1 1 d DU . .
C35 C 0.4109(4) 0.1327(4) 0.1821(3) 0.0208(12) Uani 1 1 d DU . .
H35 H 0.3742 0.1298 0.2263 0.025 Uiso 1 1 calc R . .
C36 C 0.4872(4) 0.1757(4) 0.1690(3) 0.0210(13) Uani 1 1 d DU . .
H36 H 0.5019 0.2020 0.2040 0.025 Uiso 1 1 calc R . .
C41 C 0.0816(4) 0.5899(4) 0.2655(3) 0.0176(12) Uani 1 1 d DU . .
C42 C 0.0720(4) 0.5939(4) 0.3392(3) 0.0255(14) Uani 1 1 d DU . .
H42 H 0.0685 0.5448 0.3827 0.031 Uiso 1 1 calc R . .
C43 C 0.0676(5) 0.6697(4) 0.3503(4) 0.0329(16) Uani 1 1 d DU . .
H43 H 0.0606 0.6720 0.4012 0.040 Uiso 1 1 calc R . .
C44 C 0.0733(5) 0.7416(4) 0.2871(4) 0.0305(15) Uani 1 1 d DU . .
H44 H 0.0713 0.7931 0.2947 0.037 Uiso 1 1 calc R . .
C45 C 0.0819(4) 0.7380(4) 0.2129(4) 0.0224(13) Uani 1 1 d DU . .
H45 H 0.0855 0.7872 0.1694 0.027 Uiso 1 1 calc R . .
C46 C 0.0854(4) 0.6631(4) 0.2018(3) 0.0197(12) Uani 1 1 d DU . .
H46 H 0.0905 0.6613 0.1505 0.024 Uiso 1 1 calc R . .
C51 C -0.0292(4) 0.4874(3) 0.2170(3) 0.0183(12) Uani 1 1 d DU . .
C52 C -0.0923(4) 0.5590(4) 0.1833(3) 0.0210(13) Uani 1 1 d DU . .
H52 H -0.0762 0.6109 0.1810 0.025 Uiso 1 1 calc R . .
C53 C -0.1768(4) 0.5556(4) 0.1538(4) 0.0302(15) Uani 1 1 d DU . .
H53 H -0.2186 0.6050 0.1302 0.036 Uiso 1 1 calc R . .
C54 C -0.2014(4) 0.4807(4) 0.1581(4) 0.0304(15) Uani 1 1 d DU . .
H54 H -0.2612 0.4783 0.1392 0.036 Uiso 1 1 calc R . .
C55 C -0.1398(4) 0.4083(4) 0.1899(4) 0.0302(15) Uani 1 1 d DU . .
H55 H -0.1558 0.3568 0.1906 0.036 Uiso 1 1 calc R . .
C56 C -0.0550(4) 0.4123(4) 0.2203(3) 0.0226(13) Uani 1 1 d DU . .
H56 H -0.0134 0.3627 0.2440 0.027 Uiso 1 1 calc R . .
C61 C 0.1571(4) 0.5008(3) 0.1676(3) 0.0196(12) Uani 1 1 d DU . .
C62 C 0.1349(4) 0.4668(4) 0.1130(3) 0.0243(13) Uani 1 1 d DU . .
H62 H 0.0820 0.4384 0.1197 0.029 Uiso 1 1 calc R . .
C63 C 0.1900(5) 0.4743(4) 0.0481(4) 0.0325(16) Uani 1 1 d DU . .
H63 H 0.1741 0.4517 0.0104 0.039 Uiso 1 1 calc R . .
C64 C 0.2675(5) 0.5144(4) 0.0387(4) 0.0317(15) Uani 1 1 d DU . .
H64 H 0.3047 0.5191 -0.0055 0.038 Uiso 1 1 calc R . .
C65 C 0.2918(4) 0.5479(4) 0.0929(4) 0.0270(14) Uani 1 1 d DU . .
H65 H 0.3454 0.5754 0.0865 0.032 Uiso 1 1 calc R . .
C66 C 0.2361(4) 0.5405(4) 0.1571(3) 0.0200(12) Uani 1 1 d DU . .
H66 H 0.2523 0.5632 0.1946 0.024 Uiso 1 1 calc R . .
C71 C 0.2337(4) 0.3162(3) 0.5572(3) 0.0172(12) Uani 1 1 d DU . .
C72 C 0.1813(5) 0.3870(4) 0.5612(4) 0.0319(16) Uani 1 1 d DU . .
H72 H 0.1369 0.4184 0.5206 0.038 Uiso 1 1 calc R . .
C73 C 0.1926(6) 0.4127(5) 0.6236(4) 0.047(2) Uani 1 1 d DU . .
H73 H 0.1550 0.4605 0.6264 0.057 Uiso 1 1 calc R . .
C74 C 0.2590(6) 0.3687(5) 0.6819(5) 0.050(2) Uani 1 1 d DU . .
H74 H 0.2680 0.3875 0.7238 0.060 Uiso 1 1 calc R . .
C75 C 0.3117(5) 0.2979(4) 0.6796(4) 0.0352(17) Uani 1 1 d DU . .
H75 H 0.3562 0.2672 0.7204 0.042 Uiso 1 1 calc R . .
C76 C 0.3000(5) 0.2716(4) 0.6180(4) 0.0295(15) Uani 1 1 d DU . .
H76 H 0.3369 0.2228 0.6164 0.035 Uiso 1 1 calc R . .
C81 C 0.3236(4) 0.2278(3) 0.4619(3) 0.0207(13) Uani 1 1 d DU . .
C82 C 0.4062(4) 0.2582(4) 0.4691(4) 0.0305(15) Uani 1 1 d DU . .
H82 H 0.4046 0.3032 0.4873 0.037 Uiso 1 1 calc R . .
C83 C 0.4902(5) 0.2231(5) 0.4498(4) 0.0401(18) Uani 1 1 d DU . .
H83 H 0.5460 0.2436 0.4558 0.048 Uiso 1 1 calc R . .
C84 C 0.4935(5) 0.1584(5) 0.4219(5) 0.048(2) Uani 1 1 d DU . .
H84 H 0.5512 0.1345 0.4087 0.057 Uiso 1 1 calc R . .
C85 C 0.4121(5) 0.1291(5) 0.4134(4) 0.0421(18) Uani 1 1 d DU . .
H85 H 0.4138 0.0855 0.3933 0.051 Uiso 1 1 calc R . .
C86 C 0.3278(5) 0.1625(4) 0.4339(4) 0.0301(15) Uani 1 1 d DU . .
H86 H 0.2725 0.1408 0.4288 0.036 Uiso 1 1 calc R . .
C91 C 0.1443(4) 0.1928(4) 0.5253(3) 0.0195(12) Uani 1 1 d DU . .
C92 C 0.1310(4) 0.1602(4) 0.6052(4) 0.0243(13) Uani 1 1 d DU . .
H92 H 0.1578 0.1825 0.6391 0.029 Uiso 1 1 calc R . .
C93 C 0.0791(4) 0.0961(4) 0.6356(4) 0.0295(15) Uani 1 1 d DU . .
H93 H 0.0696 0.0754 0.6902 0.035 Uiso 1 1 calc R . .
C94 C 0.0409(5) 0.0613(4) 0.5881(4) 0.0339(16) Uani 1 1 d DU . .
H94 H 0.0080 0.0152 0.6099 0.041 Uiso 1 1 calc R . .
C95 C 0.0512(5) 0.0949(4) 0.5079(4) 0.0322(15) Uani 1 1 d DU . .
H95 H 0.0231 0.0729 0.4744 0.039 Uiso 1 1 calc R . .
C96 C 0.1017(4) 0.1598(4) 0.4767(4) 0.0291(14) Uani 1 1 d DU . .
H96 H 0.1078 0.1826 0.4218 0.035 Uiso 1 1 calc R . .
C101 C 0.0869(4) 0.2064(4) 0.0293(3) 0.0209(13) Uani 1 1 d DU . .
C102 C 0.0749(4) 0.2879(4) 0.0273(4) 0.0279(14) Uani 1 1 d DU . .
H102 H 0.1279 0.3148 0.0261 0.033 Uiso 1 1 calc R . .
C103 C -0.0135(5) 0.3305(4) 0.0270(4) 0.0370(17) Uani 1 1 d DU . .
H103 H -0.0204 0.3863 0.0250 0.044 Uiso 1 1 calc R . .
C104 C -0.0915(5) 0.2914(4) 0.0298(4) 0.0342(16) Uani 1 1 d DU . .
H104 H -0.1519 0.3198 0.0308 0.041 Uiso 1 1 calc R . .
C105 C -0.0808(4) 0.2105(4) 0.0310(4) 0.0308(15) Uani 1 1 d DU . .
H105 H -0.1341 0.1837 0.0323 0.037 Uiso 1 1 calc R . .
C106 C 0.0078(4) 0.1683(4) 0.0304(4) 0.0262(14) Uani 1 1 d DU . .
H106 H 0.0144 0.1131 0.0308 0.031 Uiso 1 1 calc R . .
C111 C 0.2770(4) 0.2255(4) -0.0153(3) 0.0202(12) Uani 1 1 d DU . .
C112 C 0.3184(4) 0.2327(4) -0.0864(4) 0.0278(14) Uani 1 1 d DU . .
H112 H 0.3020 0.2001 -0.1150 0.033 Uiso 1 1 calc R . .
C113 C 0.3830(4) 0.2867(4) -0.1160(4) 0.0333(16) Uani 1 1 d DU . .
H113 H 0.4110 0.2907 -0.1643 0.040 Uiso 1 1 calc R . .
C114 C 0.4067(5) 0.3351(4) -0.0748(4) 0.0350(16) Uani 1 1 d DU . .
H114 H 0.4507 0.3725 -0.0951 0.042 Uiso 1 1 calc R . .
C115 C 0.3662(4) 0.3287(4) -0.0044(4) 0.0279(14) Uani 1 1 d DU . .
H115 H 0.3820 0.3623 0.0235 0.034 Uiso 1 1 calc R . .
C116 C 0.3030(4) 0.2739(4) 0.0256(4) 0.0234(13) Uani 1 1 d DU . .
H116 H 0.2768 0.2691 0.0748 0.028 Uiso 1 1 calc R . .
C121 C 0.1879(4) 0.0990(3) -0.0399(3) 0.0202(12) Uani 1 1 d DU . .
C122 C 0.1334(4) 0.1406(4) -0.1089(4) 0.0273(14) Uani 1 1 d DU . .
H122 H 0.1046 0.1958 -0.1191 0.033 Uiso 1 1 calc R . .
C123 C 0.1215(4) 0.1023(4) -0.1611(4) 0.0303(15) Uani 1 1 d DU . .
H123 H 0.0853 0.1311 -0.2078 0.036 Uiso 1 1 calc R . .
C124 C 0.1625(5) 0.0213(4) -0.1458(4) 0.0312(15) Uani 1 1 d DU . .
H124 H 0.1519 -0.0063 -0.1808 0.037 Uiso 1 1 calc R . .
C125 C 0.2185(5) -0.0193(4) -0.0799(4) 0.0299(15) Uani 1 1 d DU . .
H125 H 0.2484 -0.0739 -0.0710 0.036 Uiso 1 1 calc R . .
C126 C 0.2315(4) 0.0184(4) -0.0269(4) 0.0261(14) Uani 1 1 d DU . .
H126 H 0.2699 -0.0103 0.0185 0.031 Uiso 1 1 calc R . .
C131 C 0.2772(4) -0.0918(3) 0.3393(3) 0.0212(13) Uani 1 1 d DU . .
C132 C 0.2487(4) -0.1682(4) 0.3791(4) 0.0303(15) Uani 1 1 d DU . .
H132 H 0.2611 -0.2117 0.3588 0.036 Uiso 1 1 calc R . .
C133 C 0.2021(5) -0.1812(5) 0.4483(4) 0.0434(19) Uani 1 1 d DU . .
H133 H 0.1811 -0.2330 0.4746 0.052 Uiso 1 1 calc R . .
C134 C 0.1865(5) -0.1188(5) 0.4787(5) 0.052(2) Uani 1 1 d DU . .
H134 H 0.1565 -0.1285 0.5271 0.063 Uiso 1 1 calc R . .
C135 C 0.2139(6) -0.0423(5) 0.4398(4) 0.049(2) Uani 1 1 d DU . .
H135 H 0.2026 0.0004 0.4613 0.059 Uiso 1 1 calc R . .
C136 C 0.2579(5) -0.0277(5) 0.3692(4) 0.0374(17) Uani 1 1 d DU . .
H136 H 0.2750 0.0254 0.3414 0.045 Uiso 1 1 calc R . .
C141 C 0.3558(4) -0.1666(4) 0.2276(3) 0.0240(13) Uani 1 1 d DU . .
C142 C 0.3094(4) -0.1736(4) 0.1653(4) 0.0295(15) Uani 1 1 d DU . .
H142 H 0.2671 -0.1284 0.1331 0.035 Uiso 1 1 calc R . .
C143 C 0.3246(5) -0.2473(4) 0.1496(4) 0.0295(15) Uani 1 1 d DU . .
H143 H 0.2932 -0.2519 0.1065 0.035 Uiso 1 1 calc R . .
C144 C 0.3849(4) -0.3129(4) 0.1965(4) 0.0319(15) Uani 1 1 d DU . .
H144 H 0.3942 -0.3633 0.1864 0.038 Uiso 1 1 calc R . .
C145 C 0.4323(5) -0.3060(4) 0.2586(4) 0.0324(15) Uani 1 1 d DU . .
H145 H 0.4747 -0.3514 0.2906 0.039 Uiso 1 1 calc R . .
C146 C 0.4180(4) -0.2333(4) 0.2740(4) 0.0290(15) Uani 1 1 d DU . .
H146 H 0.4508 -0.2286 0.3164 0.035 Uiso 1 1 calc R . .
C151 C 0.4591(4) -0.0653(4) 0.2776(3) 0.0255(14) Uani 1 1 d DU . .
C152 C 0.4814(5) -0.0602(4) 0.3490(4) 0.0343(16) Uani 1 1 d DU . .
H152 H 0.4349 -0.0623 0.3866 0.041 Uiso 1 1 calc R . .
C153 C 0.5724(5) -0.0520(4) 0.3654(5) 0.0425(18) Uani 1 1 d DU . .
H153 H 0.5876 -0.0470 0.4137 0.051 Uiso 1 1 calc R . .
C154 C 0.6402(5) -0.0510(5) 0.3115(5) 0.055(2) Uani 1 1 d DU . .
H154 H 0.7023 -0.0460 0.3229 0.066 Uiso 1 1 calc R . .
C155 C 0.6182(5) -0.0573(5) 0.2417(5) 0.048(2) Uani 1 1 d DU . .
H155 H 0.6649 -0.0553 0.2042 0.057 Uiso 1 1 calc R . .
C156 C 0.5281(4) -0.0665(4) 0.2252(4) 0.0351(16) Uani 1 1 d DU . .
H156 H 0.5141 -0.0736 0.1776 0.042 Uiso 1 1 calc R . .
C199 C 0.0544(5) 0.1756(6) 0.2292(5) 0.060(2) Uiso 1 1 d D . .
H19A H 0.0263 0.2087 0.1768 0.071 Uiso 1 1 calc R . .
H19B H 0.0702 0.1177 0.2315 0.071 Uiso 1 1 calc R . .
Cl1 Cl -0.02700(14) 0.17873(13) 0.29899(12) 0.0479(5) Uani 1 1 d D . .
Cl2 Cl 0.15682(14) 0.21365(15) 0.24118(13) 0.0548(6) Uani 1 1 d D . .
C200 C 0.629(2) 0.461(4) 0.485(6) 0.23(2) Uiso 0.25 1 d PDU A 1
H20A H 0.6352 0.4755 0.4276 0.276 Uiso 0.25 1 calc PR A 1
H20B H 0.6147 0.5124 0.4970 0.276 Uiso 0.25 1 calc PR A 1
Cl3 Cl 0.7268(7) 0.3979(5) 0.5368(6) 0.059(3) Uani 0.25 1 d PDU A 1
Cl4 Cl 0.5462(9) 0.3934(7) 0.5216(7) 0.076(3) Uani 0.25 1 d PDU A 1
C201 C 0.531(3) 0.445(3) 0.534(6) 0.20(3) Uiso 0.25 1 d PDU B -2
H20C H 0.5342 0.4310 0.5912 0.244 Uiso 0.25 1 calc PR B -2
H20D H 0.5048 0.4015 0.5214 0.244 Uiso 0.25 1 calc PR B -2
Cl5 Cl 0.6389(10) 0.4623(14) 0.4924(11) 0.146(6) Uani 0.25 1 d PDU B -2
Cl6 Cl 0.4689(10) 0.5430(12) 0.4867(8) 0.098(5) Uani 0.25 1 d PDU B -2

loop_
_atom_site_aniso_label
_atom_site_aniso_U_11
_atom_site_aniso_U_22
_atom_site_aniso_U_33
_atom_site_aniso_U_23
_atom_site_aniso_U_13
_atom_site_aniso_U_12
Pd1 0.0136(2) 0.0147(2) 0.0131(2) -0.00186(17) 0.00223(16) -0.00070(17)
Pd2 0.0144(2) 0.0140(2) 0.0201(2) -0.00321(18) -0.00127(17) -0.00401(18)
I1 0.0185(2) 0.0352(3) 0.0226(2) 0.00143(18) 0.00616(16) 0.00009(18)
I2 0.0194(2) 0.0224(2) 0.0403(3) -0.00150(19) -0.00043(18) -0.00817(17)
P1 0.0140(7) 0.0160(7) 0.0138(7) -0.0046(6) 0.0016(6) -0.0014(6)
P2 0.0174(7) 0.0146(7) 0.0166(7) -0.0039(6) 0.0015(6) -0.0012(6)
P3 0.0165(7) 0.0166(8) 0.0214(8) -0.0058(6) -0.0010(6) -0.0022(6)
P4 0.0182(8) 0.0164(8) 0.0223(8) -0.0043(6) -0.0004(6) -0.0033(6)
S1 0.0219(8) 0.0225(8) 0.0438(10) -0.0110(8) 0.0094(7) -0.0085(7)
S2 0.0275(9) 0.0431(11) 0.0359(10) -0.0229(9) 0.0123(7) -0.0193(8)
C11 0.017(3) 0.026(3) 0.026(3) -0.010(3) 0.006(2) -0.007(3)
C12 0.010(3) 0.030(3) 0.034(3) -0.012(3) 0.007(2) -0.015(2)
C13 0.018(3) 0.029(3) 0.031(3) -0.015(3) 0.006(2) -0.015(2)
C14 0.024(3) 0.023(3) 0.045(4) -0.015(3) 0.007(3) -0.008(3)
C15 0.023(3) 0.034(4) 0.028(3) -0.007(3) -0.004(3) -0.005(3)
C16 0.025(3) 0.030(3) 0.028(3) -0.012(3) 0.005(3) -0.010(3)
C17 0.026(3) 0.042(4) 0.028(3) -0.007(3) 0.002(3) -0.009(3)
C18 0.034(4) 0.027(4) 0.054(5) -0.018(3) -0.001(3) -0.004(3)
C19 0.044(4) 0.053(5) 0.034(4) -0.021(4) -0.001(3) -0.012(4)
C21 0.015(3) 0.022(3) 0.021(3) -0.004(2) 0.001(2) -0.004(2)
C22 0.021(3) 0.022(3) 0.027(3) -0.011(3) 0.008(2) -0.006(3)
C23 0.012(3) 0.011(3) 0.030(3) -0.006(2) 0.001(2) 0.000(2)
C24 0.011(2) 0.013(3) 0.012(3) 0.002(2) 0.000(2) 0.001(2)
C25 0.020(3) 0.020(3) 0.023(3) -0.011(3) -0.001(2) -0.002(2)
C26 0.019(3) 0.018(3) 0.019(3) -0.007(2) 0.001(2) -0.004(2)
C31 0.010(3) 0.027(3) 0.025(3) -0.009(3) 0.001(2) -0.005(2)
C32 0.017(3) 0.028(3) 0.029(3) -0.012(3) -0.002(2) -0.002(3)
C33 0.025(3) 0.009(3) 0.022(3) -0.001(2) -0.007(2) 0.002(2)
C34 0.018(3) 0.015(3) 0.021(3) 0.001(2) -0.008(2) -0.001(2)
C35 0.018(3) 0.019(3) 0.022(3) -0.002(2) 0.000(2) -0.005(2)
C36 0.017(3) 0.022(3) 0.026(3) -0.009(3) 0.001(2) -0.007(2)
C41 0.015(3) 0.018(3) 0.020(3) -0.008(2) 0.002(2) 0.002(2)
C42 0.037(4) 0.025(3) 0.011(3) -0.003(2) 0.001(3) 0.001(3)
C43 0.048(4) 0.040(4) 0.019(3) -0.021(3) 0.004(3) -0.004(4)
C44 0.038(4) 0.022(3) 0.034(4) -0.014(3) -0.004(3) 0.000(3)
C45 0.024(3) 0.015(3) 0.027(3) -0.005(3) 0.003(3) -0.007(3)
C46 0.022(3) 0.021(3) 0.017(3) -0.007(2) -0.001(2) -0.005(3)
C51 0.015(3) 0.025(3) 0.016(3) -0.008(2) -0.002(2) -0.002(2)
C52 0.020(3) 0.018(3) 0.021(3) -0.002(2) 0.000(2) -0.002(2)
C53 0.023(3) 0.035(4) 0.027(4) -0.004(3) -0.006(3) -0.002(3)
C54 0.020(3) 0.043(4) 0.024(3) -0.004(3) -0.003(3) -0.014(3)
C55 0.033(4) 0.035(4) 0.026(3) -0.010(3) 0.010(3) -0.020(3)
C56 0.026(3) 0.019(3) 0.023(3) -0.006(3) 0.006(2) -0.007(3)
C61 0.021(3) 0.015(3) 0.021(3) -0.004(2) 0.004(2) -0.002(2)
C62 0.031(3) 0.021(3) 0.026(3) -0.012(3) 0.007(3) -0.011(3)
C63 0.049(4) 0.028(4) 0.026(3) -0.015(3) 0.014(3) -0.013(3)
C64 0.037(4) 0.031(4) 0.029(3) -0.010(3) 0.021(3) -0.011(3)
C65 0.025(3) 0.029(4) 0.026(3) -0.007(3) 0.006(3) -0.007(3)
C66 0.020(3) 0.020(3) 0.018(3) -0.004(2) 0.001(2) -0.004(2)
C71 0.016(3) 0.017(3) 0.021(3) -0.010(2) 0.003(2) -0.003(2)
C72 0.035(4) 0.026(4) 0.034(4) -0.014(3) -0.009(3) 0.006(3)
C73 0.060(5) 0.041(5) 0.044(5) -0.028(4) -0.011(4) 0.019(4)
C74 0.058(5) 0.056(5) 0.048(5) -0.040(4) -0.011(4) 0.016(4)
C75 0.035(4) 0.041(4) 0.030(4) -0.018(3) -0.013(3) 0.010(3)
C76 0.029(4) 0.029(4) 0.029(4) -0.012(3) -0.004(3) 0.005(3)
C81 0.019(3) 0.016(3) 0.021(3) -0.001(2) 0.004(2) 0.005(2)
C82 0.028(3) 0.022(3) 0.036(4) -0.002(3) 0.005(3) -0.006(3)
C83 0.023(3) 0.043(4) 0.047(5) -0.007(4) 0.006(3) -0.001(3)
C84 0.036(4) 0.046(5) 0.054(5) -0.014(4) 0.012(4) 0.008(4)
C85 0.044(4) 0.038(4) 0.047(5) -0.022(4) 0.010(4) 0.006(3)
C86 0.031(3) 0.025(3) 0.035(4) -0.012(3) 0.004(3) 0.001(3)
C91 0.018(3) 0.018(3) 0.021(3) -0.006(2) 0.002(2) 0.000(2)
C92 0.025(3) 0.024(3) 0.024(3) -0.010(3) -0.002(3) 0.002(3)
C93 0.031(4) 0.034(4) 0.018(3) 0.000(3) 0.003(3) -0.009(3)
C94 0.031(4) 0.029(4) 0.037(4) -0.003(3) 0.005(3) -0.012(3)
C95 0.038(4) 0.031(4) 0.035(4) -0.018(3) -0.002(3) -0.014(3)
C96 0.025(3) 0.033(4) 0.027(3) -0.008(3) 0.000(3) -0.001(3)
C101 0.016(3) 0.024(3) 0.020(3) -0.005(3) 0.001(2) -0.002(2)
C102 0.028(3) 0.027(3) 0.032(4) -0.012(3) -0.002(3) -0.005(3)
C103 0.035(4) 0.026(4) 0.050(5) -0.018(3) -0.002(3) 0.008(3)
C104 0.022(3) 0.044(4) 0.036(4) -0.017(3) 0.000(3) 0.004(3)
C105 0.018(3) 0.036(4) 0.033(4) -0.006(3) 0.001(3) -0.002(3)
C106 0.019(3) 0.025(3) 0.032(4) -0.005(3) 0.001(3) -0.005(3)
C111 0.019(3) 0.016(3) 0.021(3) -0.001(2) -0.007(2) -0.001(2)
C112 0.024(3) 0.032(4) 0.026(3) -0.009(3) -0.005(3) -0.005(3)
C113 0.022(3) 0.047(4) 0.023(3) -0.001(3) 0.000(3) -0.009(3)
C114 0.021(3) 0.033(4) 0.036(4) 0.009(3) -0.007(3) -0.011(3)
C115 0.025(3) 0.012(3) 0.044(4) -0.007(3) -0.014(3) 0.001(3)
C116 0.018(3) 0.023(3) 0.024(3) -0.003(3) -0.006(2) 0.000(3)
C121 0.016(3) 0.019(3) 0.025(3) -0.007(3) 0.002(2) -0.004(2)
C122 0.023(3) 0.024(3) 0.035(4) -0.013(3) -0.005(3) 0.006(3)
C123 0.029(4) 0.034(4) 0.030(4) -0.017(3) -0.003(3) 0.005(3)
C124 0.035(4) 0.032(4) 0.035(4) -0.024(3) 0.001(3) -0.005(3)
C125 0.028(3) 0.024(3) 0.041(4) -0.017(3) -0.002(3) 0.002(3)
C126 0.026(3) 0.026(3) 0.023(3) -0.006(3) -0.001(3) 0.004(3)
C131 0.018(3) 0.022(3) 0.023(3) -0.007(2) 0.004(2) -0.004(3)
C132 0.031(4) 0.027(3) 0.027(3) -0.002(3) 0.001(3) -0.005(3)
C133 0.037(4) 0.038(4) 0.035(4) 0.009(3) 0.009(3) -0.001(4)
C134 0.040(5) 0.066(5) 0.036(4) -0.007(4) 0.012(3) 0.010(4)
C135 0.054(5) 0.052(5) 0.041(4) -0.021(4) 0.007(4) 0.011(4)
C136 0.041(4) 0.034(4) 0.039(4) -0.017(3) 0.002(3) 0.002(3)
C141 0.019(3) 0.023(3) 0.029(3) -0.008(3) 0.000(3) -0.002(3)
C142 0.026(3) 0.027(3) 0.033(4) -0.007(3) 0.002(3) -0.007(3)
C143 0.032(4) 0.030(4) 0.031(4) -0.013(3) 0.003(3) -0.015(3)
C144 0.028(4) 0.024(3) 0.052(4) -0.021(3) 0.009(3) -0.010(3)
C145 0.025(3) 0.023(3) 0.045(4) -0.006(3) 0.003(3) -0.005(3)
C146 0.024(3) 0.023(3) 0.039(4) -0.011(3) 0.002(3) -0.001(3)
C151 0.023(3) 0.015(3) 0.032(3) -0.001(3) -0.003(3) 0.002(3)
C152 0.036(4) 0.023(4) 0.040(4) -0.008(3) -0.015(3) 0.002(3)
C153 0.041(4) 0.020(4) 0.058(5) -0.005(4) -0.029(3) 0.004(3)
C154 0.029(4) 0.034(4) 0.085(6) 0.004(4) -0.030(4) -0.005(4)
C155 0.021(3) 0.033(4) 0.069(5) 0.008(4) -0.002(3) -0.004(3)
C156 0.019(3) 0.029(4) 0.046(4) 0.000(3) -0.004(3) -0.004(3)
Cl1 0.0471(12) 0.0519(12) 0.0489(12) -0.0191(10) 0.0115(9) -0.0184(10)
Cl2 0.0393(11) 0.0698(15) 0.0614(14) -0.0264(12) 0.0044(10) -0.0191(11)
Cl3 0.089(7) 0.022(4) 0.076(6) -0.032(4) 0.040(5) -0.006(4)
Cl4 0.093(8) 0.050(6) 0.075(7) -0.010(6) 0.008(6) -0.014(6)
Cl5 0.093(10) 0.280(19) 0.162(13) -0.179(14) 0.061(9) -0.088(12)
Cl6 0.119(12) 0.109(12) 0.059(7) -0.038(8) -0.025(7) 0.034(9)

loop_
_atom_type_symbol
_atom_type_description
_atom_type_scat_dispersion_real
_atom_type_scat_dispersion_imag
_atom_type_scat_source
C C 0.0033 0.0016 'International Tables Vol C Tables 4.2.6.8 and 6.1.1.4'
H H 0.0000 0.0000 'International Tables Vol C Tables 4.2.6.8 and 6.1.1.4'
P P 0.1023 0.0942 'International Tables Vol C Tables 4.2.6.8 and 6.1.1.4'
S S 0.1246 0.1234 'International Tables Vol C Tables 4.2.6.8 and 6.1.1.4'
Cl Cl 0.1484 0.1585 'International Tables Vol C Tables 4.2.6.8 and 6.1.1.4'
Pd Pd -0.9988 1.0072 'International Tables Vol C Tables 4.2.6.8 and 6.1.1.4'
I I -0.4742 1.8119 'International Tables Vol C Tables 4.2.6.8 and 6.1.1.4'

loop_
_geom_angle_atom_site_label_1
_geom_angle_atom_site_label_2
_geom_angle_atom_site_label_3
_geom_angle
C24 Pd1 P2 86.38(15)
C24 Pd1 P1 85.60(15)
P2 Pd1 P1 171.82(6)
C24 Pd1 I1 174.89(15)
P2 Pd1 I1 93.74(4)
P1 Pd1 I1 94.10(4)
C34 Pd2 P4 89.28(16)
C34 Pd2 P3 89.63(16)
P4 Pd2 P3 170.47(6)
C34 Pd2 I2 176.40(16)
P4 Pd2 I2 89.56(4)
P3 Pd2 I2 92.07(4)
C41 P1 C51 105.7(3)
C41 P1 C61 103.4(3)
C51 P1 C61 102.0(3)
C41 P1 Pd1 111.49(18)
C51 P1 Pd1 115.59(19)
C61 P1 Pd1 117.24(18)
C71 P2 C91 104.5(3)
C71 P2 C81 105.2(3)
C91 P2 C81 103.8(3)
C71 P2 Pd1 113.44(18)
C91 P2 Pd1 114.40(19)
C81 P2 Pd1 114.38(19)
C121 P3 C111 104.0(3)
C121 P3 C101 102.5(3)
C111 P3 C101 104.5(3)
C121 P3 Pd2 108.15(18)
C111 P3 Pd2 114.68(18)
C101 P3 Pd2 121.18(19)
C131 P4 C141 106.3(3)
C131 P4 C151 103.8(3)
C141 P4 C151 101.4(3)
C131 P4 Pd2 112.57(19)
C141 P4 Pd2 114.05(19)
C151 P4 Pd2 117.4(2)
C21 S1 C11 102.0(3)
C13 S2 C31 102.6(3)
C16 C11 C12 121.7(6)
C16 C11 S1 118.5(5)
C12 C11 S1 119.8(5)
C13 C12 C11 117.8(6)
C13 C12 C17 122.3(6)
C11 C12 C17 119.9(6)
C14 C13 C12 120.8(6)
C14 C13 S2 119.1(5)
C12 C13 S2 120.1(5)
C15 C14 C13 119.0(6)
C15 C14 C18 119.3(6)
C13 C14 C18 121.7(6)
C16 C15 C14 122.5(6)
C15 C16 C11 118.1(6)
C15 C16 C19 119.8(6)
C11 C16 C19 122.1(6)
C26 C21 C22 119.2(6)
C26 C21 S1 117.8(4)
C22 C21 S1 123.0(4)
C21 C22 C23 119.5(5)
C24 C23 C22 121.4(5)
C23 C24 C25 117.4(5)
C23 C24 Pd1 121.9(4)
C25 C24 Pd1 120.7(4)
C26 C25 C24 121.7(5)
C25 C26 C21 120.6(5)
C36 C31 C32 118.5(6)
C36 C31 S2 124.2(5)
C32 C31 S2 117.2(4)
C33 C32 C31 120.5(6)
C32 C33 C34 122.2(6)
C33 C34 C35 117.2(6)
C33 C34 Pd2 124.5(4)
C35 C34 Pd2 118.2(4)
C36 C35 C34 121.1(6)
C35 C36 C31 120.5(6)
C42 C41 C46 119.0(6)
C42 C41 P1 118.8(4)
C46 C41 P1 122.1(4)
C41 C42 C43 120.5(6)
C44 C43 C42 120.1(6)
C45 C44 C43 119.6(6)
C46 C45 C44 120.3(6)
C45 C46 C41 120.4(5)
C56 C51 C52 118.2(5)
C56 C51 P1 119.2(4)
C52 C51 P1 122.6(4)
C53 C52 C51 121.1(6)
C52 C53 C54 119.9(6)
C53 C54 C55 120.6(6)
C56 C55 C54 119.0(6)
C55 C56 C51 121.1(6)
C62 C61 C66 118.6(6)
C62 C61 P1 120.5(4)
C66 C61 P1 120.8(4)
C61 C62 C63 120.2(6)
C64 C63 C62 120.1(6)
C63 C64 C65 120.9(6)
C64 C65 C66 118.6(6)
C65 C66 C61 121.7(6)
C72 C71 C76 118.2(6)
C72 C71 P2 120.1(4)
C76 C71 P2 121.5(4)
C71 C72 C73 120.7(6)
C72 C73 C74 120.0(6)
C75 C74 C73 120.4(7)
C74 C75 C76 119.8(6)
C75 C76 C71 120.8(6)
C86 C81 C82 118.5(6)
C86 C81 P2 120.3(5)
C82 C81 P2 120.9(5)
C83 C82 C81 120.4(7)
C84 C83 C82 120.6(7)
C85 C84 C83 119.3(7)
C84 C85 C86 120.8(7)
C85 C86 C81 120.5(7)
C92 C91 C96 118.2(6)
C92 C91 P2 123.7(5)
C96 C91 P2 118.1(4)
C93 C92 C91 120.6(6)
C92 C93 C94 121.1(6)
C93 C94 C95 119.0(6)
C96 C95 C94 120.5(6)
C95 C96 C91 120.6(6)
C102 C101 C106 118.4(6)
C102 C101 P3 122.6(5)
C106 C101 P3 119.0(4)
C103 C102 C101 121.2(6)
C104 C103 C102 119.9(6)
C105 C104 C103 119.6(6)
C104 C105 C106 120.3(6)
C105 C106 C101 120.6(6)
C112 C111 C116 118.2(6)
C112 C111 P3 122.9(5)
C116 C111 P3 118.5(4)
C113 C112 C111 121.0(6)
C112 C113 C114 119.8(6)
C115 C114 C113 119.8(6)
C116 C115 C114 120.4(6)
C115 C116 C111 120.8(6)
C126 C121 C122 118.6(6)
C126 C121 P3 119.8(4)
C122 C121 P3 121.6(4)
C123 C122 C121 120.7(6)
C122 C123 C124 119.8(6)
C125 C124 C123 120.2(6)
C126 C125 C124 120.7(6)
C125 C126 C121 119.9(6)
C132 C131 C136 119.6(6)
C132 C131 P4 122.9(5)
C136 C131 P4 117.6(5)
C133 C132 C131 120.3(7)
C134 C133 C132 119.7(7)
C133 C134 C135 120.8(7)
C134 C135 C136 119.9(7)
C135 C136 C131 119.6(7)
C142 C141 C146 119.4(6)
C142 C141 P4 121.4(5)
C146 C141 P4 119.2(5)
C141 C142 C143 120.0(6)
C144 C143 C142 120.0(6)
C143 C144 C145 120.2(6)
C146 C145 C144 120.0(6)
C145 C146 C141 120.3(6)
C156 C151 C152 119.5(7)
C156 C151 P4 117.6(5)
C152 C151 P4 122.8(5)
C151 C152 C153 119.8(7)
C154 C153 C152 119.9(7)
C155 C154 C153 120.1(7)
C154 C155 C156 120.4(8)
C151 C156 C155 120.2(7)
Cl1 C199 Cl2 113.3(5)
Cl3 C200 Cl4 98.8(14)
Cl5 C201 Cl6 99.1(15)

loop_
_geom_bond_atom_site_label_1
_geom_bond_atom_site_label_2
_geom_bond_distance
Pd1 C24 2.007(5)
Pd1 P2 2.3313(15)
Pd1 P1 2.3364(15)
Pd1 I1 2.6820(7)
Pd2 C34 2.029(6)
Pd2 P4 2.3210(16)
Pd2 P3 2.3665(16)
Pd2 I2 2.6917(7)
P1 C41 1.823(6)
P1 C51 1.830(6)
P1 C61 1.833(6)
P2 C71 1.811(6)
P2 C91 1.829(6)
P2 C81 1.831(6)
P3 C121 1.815(6)
P3 C111 1.819(6)
P3 C101 1.837(6)
P4 C131 1.822(6)
P4 C141 1.833(7)
P4 C151 1.839(7)
S1 C21 1.785(6)
S1 C11 1.790(6)
S2 C13 1.783(6)
S2 C31 1.789(6)
C11 C16 1.389(9)
C11 C12 1.423(9)
C12 C13 1.409(9)
C12 C17 1.518(9)
C13 C14 1.395(9)
C14 C15 1.390(10)
C14 C18 1.511(9)
C15 C16 1.385(9)
C16 C19 1.505(9)
C21 C26 1.383(7)
C21 C22 1.402(8)
C22 C23 1.406(7)
C23 C24 1.391(7)
C24 C25 1.403(7)
C25 C26 1.380(8)
C31 C36 1.395(7)
C31 C32 1.396(8)
C32 C33 1.381(8)
C33 C34 1.383(8)
C34 C35 1.412(8)
C35 C36 1.388(8)
C41 C42 1.377(7)
C41 C46 1.402(7)
C42 C43 1.397(8)
C43 C44 1.385(8)
C44 C45 1.384(8)
C45 C46 1.382(8)
C51 C56 1.389(8)
C51 C52 1.395(7)
C52 C53 1.365(8)
C53 C54 1.373(9)
C54 C55 1.389(8)
C55 C56 1.380(8)
C61 C62 1.388(8)
C61 C66 1.393(8)
C62 C63 1.397(8)
C63 C64 1.377(8)
C64 C65 1.387(8)
C65 C66 1.391(8)
C71 C72 1.383(8)
C71 C76 1.415(8)
C72 C73 1.384(9)
C73 C74 1.386(9)
C74 C75 1.374(9)
C75 C76 1.378(8)
C81 C86 1.394(8)
C81 C82 1.399(8)
C82 C83 1.386(9)
C83 C84 1.385(10)
C84 C85 1.379(10)
C85 C86 1.384(8)
C91 C92 1.392(8)
C91 C96 1.404(8)
C92 C93 1.377(8)
C93 C94 1.380(9)
C94 C95 1.390(8)
C95 C96 1.376(9)
C101 C102 1.393(8)
C101 C106 1.396(8)
C102 C103 1.392(8)
C103 C104 1.388(9)
C104 C105 1.388(9)
C105 C106 1.395(8)
C111 C112 1.395(8)
C111 C116 1.397(8)
C112 C113 1.384(9)
C113 C114 1.386(9)
C114 C115 1.382(9)
C115 C116 1.378(8)
C121 C126 1.399(8)
C121 C122 1.409(8)
C122 C123 1.368(8)
C123 C124 1.387(8)
C124 C125 1.377(8)
C125 C126 1.375(8)
C131 C132 1.388(8)
C131 C136 1.400(8)
C132 C133 1.386(9)
C133 C134 1.375(10)
C134 C135 1.381(10)
C135 C136 1.387(9)
C141 C142 1.384(8)
C141 C146 1.393(8)
C142 C143 1.397(8)
C143 C144 1.371(8)
C144 C145 1.387(9)
C145 C146 1.379(8)
C151 C156 1.378(8)
C151 C152 1.387(8)
C152 C153 1.396(9)
C153 C154 1.378(10)
C154 C155 1.366(10)
C155 C156 1.388(9)
C199 Cl1 1.734(8)
C199 Cl2 1.752(8)
C200 Cl3 1.742(18)
C200 Cl4 1.755(18)
C201 Cl5 1.744(18)
C201 Cl6 1.745(18)
